data_4301342
loop_
_publ_author_name
'Shigeru Yamaguchi'
'Hiroshi Shinokubo'
'Atsuhiro Osuka'

_publ_section_title
;
Double Cleavage of sp2 C-H and sp3 C-H Bonds on One Metal Center:
DMF-Appended Cyclometalated Platinum(II) and -(IV) Porphyrins
;
_journal_name_full 'Inorganic Chemistry'
_journal_page_first 795
_journal_page_last 797
_journal_paper_doi 10.1021/ic8019149
_journal_volume 48
_journal_year 2009
_chemical_formula_sum 'C76 H92 N6 Ni O4 Pt'
_chemical_formula_weight 1407.36
_chemical_name_systematic
; 
 ? 
;
_space_group_IT_number 2
_symmetry_cell_setting triclinic
_symmetry_Int_Tables_number 2
_symmetry_space_group_name_Hall '-P 1'
_symmetry_space_group_name_H-M 'P -1'
_atom_sites_solution_hydrogens geom
_atom_sites_solution_primary direct
_atom_sites_solution_secondary difmap
_audit_creation_method SHELXL-97
_cell_angle_alpha 115.141(5)
_cell_angle_beta 100.801(5)
_cell_angle_gamma 93.685(5)
_cell_formula_units_Z 2
_cell_length_a 11.816(5)
_cell_length_b 17.236(5)
_cell_length_c 19.442(5)
_cell_measurement_reflns_used 7233
_cell_measurement_temperature 90(2)
_cell_measurement_theta_max 27.85
_cell_measurement_theta_min 2.36
_cell_volume 3475(2)
_computing_cell_refinement 'Bruker SMART'
_computing_data_collection 'Bruker SMART'
_computing_data_reduction 'Bruker SAINT'
_computing_molecular_graphics 'Bruker SHELXTL'
_computing_publication_material 'Bruker SHELXTL'
_computing_structure_refinement 'SHELXL-97 (Sheldrick, 1997)'
_computing_structure_solution 'SHELXS-97 (Sheldrick, 1990)'
_diffrn_ambient_temperature 293(2)
_diffrn_detector_area_resol_mean 8.366
_diffrn_measured_fraction_theta_full 0.984
_diffrn_measured_fraction_theta_max 0.984
_diffrn_measurement_device_type 'CCD area detector'
_diffrn_measurement_method 'phi and omega scans'
_diffrn_radiation_monochromator graphite
_diffrn_radiation_source 'fine-focus sealed tube'
_diffrn_radiation_type MoK\a
_diffrn_radiation_wavelength 0.71069
_diffrn_reflns_av_R_equivalents 0.0323
_diffrn_reflns_av_sigmaI/netI 0.0713
_diffrn_reflns_limit_h_max 15
_diffrn_reflns_limit_h_min -15
_diffrn_reflns_limit_k_max 14
_diffrn_reflns_limit_k_min -23
_diffrn_reflns_limit_l_max 25
_diffrn_reflns_limit_l_min -25
_diffrn_reflns_number 26029
_diffrn_reflns_theta_full 28.35
_diffrn_reflns_theta_max 28.35
_diffrn_reflns_theta_min 1.19
_exptl_absorpt_coefficient_mu 2.334
_exptl_absorpt_correction_type none
_exptl_crystal_colour violet
_exptl_crystal_density_diffrn 1.345
_exptl_crystal_density_method 'not measured'
_exptl_crystal_description prism
_exptl_crystal_F_000 1456
_exptl_crystal_size_max 0.10
_exptl_crystal_size_mid 0.10
_exptl_crystal_size_min 0.10
_refine_diff_density_max 2.119
_refine_diff_density_min -0.692
_refine_diff_density_rms 0.159
_refine_ls_extinction_method none
_refine_ls_goodness_of_fit_ref 1.027
_refine_ls_hydrogen_treatment constr
_refine_ls_matrix_type full
_refine_ls_number_parameters 898
_refine_ls_number_reflns 17068
_refine_ls_number_restraints 30
_refine_ls_restrained_S_all 1.038
_refine_ls_R_factor_all 0.0602
_refine_ls_R_factor_gt 0.0453
_refine_ls_shift/su_max 0.002
_refine_ls_shift/su_mean 0.000
_refine_ls_structure_factor_coef Fsqd
_refine_ls_weighting_details 'calc w=1/[\s^2^(Fo^2^)+(0.0553P)^2^+0.0000P] where P=(Fo^2^+2Fc^2^)/3'
_refine_ls_weighting_scheme calc
_refine_ls_wR_factor_gt 0.1016
_refine_ls_wR_factor_ref 0.1094
_reflns_number_gt 14108
_reflns_number_total 17068
_reflns_threshold_expression >2sigma(I)
_cod_data_source_file ic8019149_si_002_4.cif
_cod_data_source_block 5Ni
_cod_depositor_comments
;
The following automatic conversions were performed:
'_symmetry_cell_setting' value 'Triclinic' changed to 'triclinic'
according to '/home/saulius/struct/CIF-dictionaries/cif_core.dic'
dictionary named 'cif_core.dic' version 2.4.1 from 2010-06-29.

Automatic conversion script
Id: cif_fix_enum 1527 2010-12-29 10:47:43Z saulius 
;
_cod_database_code 4301342

loop_
_symmetry_equiv_pos_as_xyz
'x, y, z'
'-x, -y, -z'

loop_
_atom_site_label
_atom_site_type_symbol
_atom_site_fract_x
_atom_site_fract_y
_atom_site_fract_z
_atom_site_U_iso_or_equiv
_atom_site_adp_type
_atom_site_occupancy
_atom_site_symmetry_multiplicity
_atom_site_calc_flag
_atom_site_refinement_flags
_atom_site_disorder_assembly
_atom_site_disorder_group
C1 C 0.0705(3) 0.3813(2) 0.0078(2) 0.0159(8) Uani 1 1 d . . .
C2 C 0.1204(3) 0.4390(2) -0.0190(2) 0.0179(8) Uani 1 1 d . . .
C3 C 0.1712(3) 0.5138(3) 0.0465(2) 0.0194(8) Uani 1 1 d . . .
H3 H 0.2060 0.5644 0.0476 0.023 Uiso 1 1 calc R . .
C4 C 0.1613(3) 0.5008(2) 0.1126(2) 0.0173(8) Uani 1 1 d . . .
C5 C 0.2216(3) 0.5553(2) 0.1898(2) 0.0181(8) Uani 1 1 d . . .
C6 C 0.2251(3) 0.5303(2) 0.2488(2) 0.0196(8) Uani 1 1 d . . .
C7 C 0.3108(4) 0.5700(3) 0.3226(2) 0.0252(9) Uani 1 1 d . . .
H7 H 0.3643 0.6205 0.3411 0.030 Uiso 1 1 calc R . .
C8 C 0.2990(4) 0.5208(3) 0.3593(2) 0.0241(9) Uani 1 1 d . . .
H8 H 0.3444 0.5295 0.4074 0.029 Uiso 1 1 calc R . .
C9 C 0.2028(3) 0.4516(3) 0.3104(2) 0.0194(8) Uani 1 1 d . . .
C10 C 0.1578(3) 0.3887(3) 0.3293(2) 0.0180(8) Uani 1 1 d . . .
C11 C 0.0530(3) 0.3338(2) 0.2863(2) 0.0164(8) Uani 1 1 d . . .
C12 C -0.0138(4) 0.2858(3) 0.3140(2) 0.0196(8) Uani 1 1 d . . .
H12 H 0.0117 0.2764 0.3576 0.023 Uiso 1 1 calc R . .
C13 C -0.1209(4) 0.2568(2) 0.2647(2) 0.0195(8) Uani 1 1 d . . .
H13 H -0.1841 0.2264 0.2698 0.023 Uiso 1 1 calc R . .
C14 C -0.1196(3) 0.2813(2) 0.2028(2) 0.0165(8) Uani 1 1 d . . .
C15 C -0.2082(3) 0.2583(2) 0.1365(2) 0.0153(7) Uani 1 1 d . . .
C16 C -0.1878(3) 0.2652(2) 0.0709(2) 0.0163(8) Uani 1 1 d . . .
C17 C -0.2630(3) 0.2213(2) -0.0061(2) 0.0194(8) Uani 1 1 d . . .
H17 H -0.3406 0.1958 -0.0190 0.023 Uiso 1 1 calc R . .
C18 C -0.1997(3) 0.2238(3) -0.0565(2) 0.0196(8) Uani 1 1 d . . .
H18 H -0.2244 0.1973 -0.1108 0.023 Uiso 1 1 calc R . .
C19 C -0.0877(3) 0.2747(2) -0.0111(2) 0.0166(8) Uani 1 1 d . . .
C20 C -0.0042(3) 0.3021(2) -0.0418(2) 0.0164(8) Uani 1 1 d . . .
C21 C 0.3004(3) 0.6362(2) 0.2070(2) 0.0192(8) Uani 1 1 d . . .
C22 C 0.3943(4) 0.6299(2) 0.1720(2) 0.0203(8) Uani 1 1 d . . .
H22 H 0.4040 0.5757 0.1360 0.024 Uiso 1 1 calc R . .
C23 C 0.4736(4) 0.7022(3) 0.1896(2) 0.0236(9) Uani 1 1 d . A .
C24 C 0.4567(4) 0.7820(3) 0.2440(3) 0.0255(9) Uani 1 1 d . . .
H24 H 0.5091 0.8312 0.2562 0.031 Uiso 1 1 calc R . .
C25 C 0.3651(4) 0.7916(3) 0.2810(2) 0.0221(9) Uani 1 1 d . . .
C26 C 0.2868(4) 0.7172(3) 0.2608(2) 0.0222(9) Uani 1 1 d . . .
H26 H 0.2238 0.7219 0.2839 0.027 Uiso 1 1 calc R . .
C27 C 0.5810(4) 0.6922(3) 0.1536(3) 0.0347(11) Uani 1 1 d D . .
C28 C 0.5777(10) 0.5987(5) 0.0896(6) 0.057(4) Uani 0.505(11) 1 d PD A 3
H28A H 0.6389 0.5987 0.0634 0.086 Uiso 0.505(11) 1 calc PR A 3
H28B H 0.5036 0.5794 0.0524 0.086 Uiso 0.505(11) 1 calc PR A 3
H28C H 0.5886 0.5602 0.1134 0.086 Uiso 0.505(11) 1 calc PR A 3
C29 C 0.6030(12) 0.7621(6) 0.1273(8) 0.057(4) Uani 0.505(11) 1 d PD A 3
H29A H 0.6003 0.8178 0.1683 0.086 Uiso 0.505(11) 1 calc PR A 3
H29B H 0.5440 0.7507 0.0814 0.086 Uiso 0.505(11) 1 calc PR A 3
H29C H 0.6784 0.7619 0.1157 0.086 Uiso 0.505(11) 1 calc PR A 3
C30 C 0.6886(8) 0.7073(9) 0.2259(5) 0.055(4) Uani 0.505(11) 1 d PD A 3
H30A H 0.6748 0.6647 0.2442 0.083 Uiso 0.505(11) 1 calc PR A 3
H30B H 0.6949 0.7644 0.2676 0.083 Uiso 0.505(11) 1 calc PR A 3
H30C H 0.7599 0.7019 0.2085 0.083 Uiso 0.505(11) 1 calc PR A 3
C31 C 0.3494(4) 0.8812(3) 0.3411(2) 0.0256(9) Uani 1 1 d . . .
C32 C 0.4672(5) 0.9415(3) 0.3829(3) 0.0471(15) Uani 1 1 d . . .
H32A H 0.5183 0.9155 0.4084 0.071 Uiso 1 1 calc R . .
H32B H 0.4555 0.9963 0.4211 0.071 Uiso 1 1 calc R . .
H32C H 0.5016 0.9504 0.3453 0.071 Uiso 1 1 calc R . .
C33 C 0.2718(4) 0.9211(3) 0.2972(3) 0.0356(12) Uani 1 1 d . . .
H33A H 0.3108 0.9310 0.2618 0.053 Uiso 1 1 calc R . .
H33B H 0.2562 0.9754 0.3340 0.053 Uiso 1 1 calc R . .
H33C H 0.1995 0.8822 0.2682 0.053 Uiso 1 1 calc R . .
C34 C 0.2922(8) 0.8732(4) 0.4024(4) 0.078(3) Uani 1 1 d . . .
H34A H 0.2124 0.8456 0.3786 0.116 Uiso 1 1 calc R . .
H34B H 0.2949 0.9299 0.4437 0.116 Uiso 1 1 calc R . .
H34C H 0.3333 0.8389 0.4235 0.116 Uiso 1 1 calc R . .
C35 C 0.2212(3) 0.3822(3) 0.4009(2) 0.0178(8) Uani 1 1 d . . .
C36 C 0.2753(4) 0.3105(3) 0.3911(2) 0.0212(8) Uani 1 1 d . . .
H36 H 0.2702 0.2675 0.3409 0.025 Uiso 1 1 calc R . .
C37 C 0.3371(4) 0.3017(3) 0.4552(2) 0.0233(9) Uani 1 1 d . . .
C38 C 0.3408(4) 0.3670(3) 0.5297(2) 0.0239(9) Uani 1 1 d . . .
H38 H 0.3823 0.3622 0.5730 0.029 Uiso 1 1 calc R . .
C39 C 0.2856(4) 0.4385(3) 0.5420(2) 0.0219(9) Uani 1 1 d . . .
C40 C 0.2253(4) 0.4461(3) 0.4758(2) 0.0209(8) Uani 1 1 d . . .
H40 H 0.1882 0.4939 0.4822 0.025 Uiso 1 1 calc R . .
C41 C 0.3996(4) 0.2235(3) 0.4447(3) 0.0306(10) Uani 1 1 d . . .
C42 C 0.3831(5) 0.1592(3) 0.3600(3) 0.0412(13) Uani 1 1 d . . .
H42A H 0.4195 0.1100 0.3570 0.062 Uiso 1 1 calc R . .
H42B H 0.4180 0.1863 0.3332 0.062 Uiso 1 1 calc R . .
H42C H 0.3012 0.1403 0.3360 0.062 Uiso 1 1 calc R . .
C43 C 0.5319(5) 0.2564(4) 0.4763(4) 0.075(2) Uani 1 1 d . . .
H43A H 0.5713 0.2096 0.4766 0.112 Uiso 1 1 calc R . .
H43B H 0.5468 0.3023 0.5285 0.112 Uiso 1 1 calc R . .
H43C H 0.5600 0.2778 0.4433 0.112 Uiso 1 1 calc R . .
C44 C 0.3543(8) 0.1785(5) 0.4877(5) 0.089(3) Uani 1 1 d . . .
H44A H 0.2726 0.1564 0.4652 0.133 Uiso 1 1 calc R . .
H44B H 0.3656 0.2190 0.5418 0.133 Uiso 1 1 calc R . .
H44C H 0.3959 0.1313 0.4838 0.133 Uiso 1 1 calc R . .
C45 C 0.2846(4) 0.5090(3) 0.6234(2) 0.0281(10) Uani 1 1 d . . .
C46 C 0.3435(5) 0.4870(3) 0.6881(2) 0.0369(12) Uani 1 1 d . . .
H46A H 0.3370 0.5306 0.7378 0.055 Uiso 1 1 calc R . .
H46B H 0.4245 0.4852 0.6879 0.055 Uiso 1 1 calc R . .
H46C H 0.3062 0.4314 0.6795 0.055 Uiso 1 1 calc R . .
C47 C 0.3493(5) 0.5958(3) 0.6354(3) 0.0443(14) Uani 1 1 d . . .
H47A H 0.3494 0.6402 0.6863 0.066 Uiso 1 1 calc R . .
H47B H 0.3106 0.6114 0.5961 0.066 Uiso 1 1 calc R . .
H47C H 0.4283 0.5900 0.6312 0.066 Uiso 1 1 calc R . .
C48 C 0.1584(4) 0.5181(3) 0.6290(3) 0.0323(11) Uani 1 1 d . . .
H48A H 0.1169 0.4631 0.6189 0.048 Uiso 1 1 calc R . .
H48B H 0.1216 0.5362 0.5912 0.048 Uiso 1 1 calc R . .
H48C H 0.1576 0.5605 0.6806 0.048 Uiso 1 1 calc R . .
C49 C -0.3270(3) 0.2173(2) 0.1325(2) 0.0176(8) Uani 1 1 d . . .
C50 C -0.3412(3) 0.1388(2) 0.1374(2) 0.0183(8) Uani 1 1 d . . .
H50 H -0.2777 0.1100 0.1395 0.022 Uiso 1 1 calc R . .
C51 C -0.4498(3) 0.1029(2) 0.1393(2) 0.0180(8) Uani 1 1 d . . .
C52 C -0.5432(3) 0.1465(2) 0.1333(2) 0.0188(8) Uani 1 1 d . . .
H52 H -0.6160 0.1231 0.1338 0.023 Uiso 1 1 calc R . .
C53 C -0.5326(3) 0.2241(3) 0.1265(2) 0.0192(8) Uani 1 1 d . . .
C54 C -0.4227(3) 0.2583(2) 0.1259(2) 0.0177(8) Uani 1 1 d . . .
H54 H -0.4135 0.3095 0.1209 0.021 Uiso 1 1 calc R . .
C55 C -0.4593(4) 0.0195(3) 0.1489(2) 0.0212(8) Uani 1 1 d . . .
C56 C -0.3746(4) 0.0337(3) 0.2251(3) 0.0309(10) Uani 1 1 d . . .
H56A H -0.2960 0.0482 0.2229 0.046 Uiso 1 1 calc R . .
H56B H -0.3818 -0.0184 0.2316 0.046 Uiso 1 1 calc R . .
H56C H -0.3930 0.0803 0.2686 0.046 Uiso 1 1 calc R . .
C57 C -0.5820(4) -0.0093(3) 0.1532(3) 0.0296(10) Uani 1 1 d . . .
H57A H -0.6034 0.0362 0.1960 0.044 Uiso 1 1 calc R . .
H57B H -0.5828 -0.0607 0.1611 0.044 Uiso 1 1 calc R . .
H57C H -0.6366 -0.0215 0.1052 0.044 Uiso 1 1 calc R . .
C58 C -0.4294(4) -0.0536(3) 0.0783(3) 0.0309(10) Uani 1 1 d . . .
H58A H -0.4807 -0.0602 0.0309 0.046 Uiso 1 1 calc R . .
H58B H -0.4389 -0.1070 0.0826 0.046 Uiso 1 1 calc R . .
H58C H -0.3501 -0.0393 0.0773 0.046 Uiso 1 1 calc R . .
C59 C -0.6405(3) 0.2684(3) 0.1202(2) 0.0210(8) Uani 1 1 d . . .
C60 C -0.7243(4) 0.2148(3) 0.0406(3) 0.0326(11) Uani 1 1 d . . .
H60A H -0.6865 0.2114 0.0001 0.049 Uiso 1 1 calc R . .
H60B H -0.7923 0.2418 0.0371 0.049 Uiso 1 1 calc R . .
H60C H -0.7471 0.1573 0.0346 0.049 Uiso 1 1 calc R . .
C61 C -0.7028(5) 0.2723(4) 0.1835(3) 0.0428(13) Uani 1 1 d . . .
H61A H -0.7302 0.2144 0.1746 0.064 Uiso 1 1 calc R . .
H61B H -0.7679 0.3026 0.1817 0.064 Uiso 1 1 calc R . .
H61C H -0.6495 0.3025 0.2339 0.064 Uiso 1 1 calc R . .
C62 C -0.6100(4) 0.3595(3) 0.1303(4) 0.0425(14) Uani 1 1 d . . .
H62A H -0.5618 0.3950 0.1818 0.064 Uiso 1 1 calc R . .
H62B H -0.6803 0.3832 0.1236 0.064 Uiso 1 1 calc R . .
H62C H -0.5684 0.3585 0.0921 0.064 Uiso 1 1 calc R . .
C63 C 0.1034(3) 0.4276(3) -0.0995(2) 0.0200(8) Uani 1 1 d . . .
C64 C 0.1436(4) 0.4958(3) -0.1138(2) 0.0226(9) Uani 1 1 d . . .
H64 H 0.1847 0.5474 -0.0724 0.027 Uiso 1 1 calc R . .
C65 C 0.1227(4) 0.4870(3) -0.1892(3) 0.0286(10) Uani 1 1 d . . .
H65 H 0.1485 0.5326 -0.1989 0.034 Uiso 1 1 calc R . .
C66 C 0.0628(4) 0.4092(3) -0.2503(3) 0.0307(10) Uani 1 1 d . . .
H66 H 0.0460 0.4021 -0.3015 0.037 Uiso 1 1 calc R . .
C67 C 0.0289(4) 0.3432(3) -0.2336(2) 0.0291(10) Uani 1 1 d . . .
H67 H -0.0105 0.2909 -0.2748 0.035 Uiso 1 1 calc R . .
C68 C 0.0388(4) 0.0784(3) -0.2690(3) 0.0370(12) Uani 1 1 d . . .
H68 H 0.0497 0.0363 -0.3157 0.044 Uiso 1 1 calc R . .
C69 C -0.0004(4) 0.1221(3) -0.1429(2) 0.0238(9) Uani 1 1 d . . .
H69A H 0.0575 0.1249 -0.0990 0.029 Uiso 1 1 calc R . .
H69B H -0.0774 0.1088 -0.1361 0.029 Uiso 1 1 calc R . .
C70 C 0.0064(5) -0.0360(3) -0.2299(3) 0.0419(13) Uani 1 1 d . . .
H70A H 0.0211 -0.0718 -0.2799 0.063 Uiso 1 1 calc R . .
H70B H -0.0708 -0.0553 -0.2286 0.063 Uiso 1 1 calc R . .
H70C H 0.0625 -0.0401 -0.1894 0.063 Uiso 1 1 calc R . .
C1S C 0.8944(4) 0.0301(3) 0.0044(3) 0.0387(12) Uani 1 1 d . . .
H1S1 H 0.8625 0.0032 0.0329 0.046 Uiso 1 1 calc R . .
H1S2 H 0.8398 0.0657 -0.0060 0.046 Uiso 1 1 calc R . .
C2S C 1.0086(4) 0.0860(3) 0.0531(3) 0.0329(11) Uani 1 1 d . . .
H2S1 H 1.0374 0.1166 0.0263 0.040 Uiso 1 1 calc R . .
H2S2 H 0.9976 0.1290 0.1024 0.040 Uiso 1 1 calc R . .
C3S C 0.1760(15) 0.7936(12) 0.5605(12) 0.060(6) Uani 0.46(2) 1 d PD B 1
H3S1 H 0.2359 0.7909 0.6007 0.072 Uiso 0.46(2) 1 calc PR B 1
H3S2 H 0.2124 0.8255 0.5374 0.072 Uiso 0.46(2) 1 calc PR B 1
C4S C 0.1258(17) 0.7030(13) 0.4986(10) 0.059(6) Uani 0.46(2) 1 d PD B 1
H4S1 H 0.1872 0.6743 0.4763 0.071 Uiso 0.46(2) 1 calc PR B 1
H4S2 H 0.0919 0.6699 0.5216 0.071 Uiso 0.46(2) 1 calc PR B 1
C5S C 0.0000(18) 0.8400(11) 0.5351(13) 0.084(8) Uani 0.46(2) 1 d PD B 1
H5S1 H 0.0326 0.8734 0.5119 0.100 Uiso 0.46(2) 1 calc PR B 1
H5S2 H -0.0617 0.8681 0.5575 0.100 Uiso 0.46(2) 1 calc PR B 1
C6S C -0.0500(11) 0.7498(10) 0.4731(11) 0.066(6) Uani 0.46(2) 1 d PD B 1
H6S1 H -0.0860 0.7173 0.4959 0.079 Uiso 0.46(2) 1 calc PR B 1
H6S2 H -0.1100 0.7524 0.4329 0.079 Uiso 0.46(2) 1 calc PR B 1
C3T C 0.144(2) 0.8265(14) 0.5587(11) 0.104(10) Uani 0.54(2) 1 d PD B 2
H3T1 H 0.1798 0.8232 0.6064 0.124 Uiso 0.54(2) 1 calc PR B 2
H3T2 H 0.2029 0.8561 0.5455 0.124 Uiso 0.54(2) 1 calc PR B 2
C4T C 0.101(2) 0.7365(12) 0.4937(8) 0.076(6) Uani 0.54(2) 1 d PD B 2
H4T1 H 0.1657 0.7047 0.4849 0.091 Uiso 0.54(2) 1 calc PR B 2
H4T2 H 0.0452 0.7058 0.5081 0.091 Uiso 0.54(2) 1 calc PR B 2
C5T C -0.0088(16) 0.8773(12) 0.5005(11) 0.101(8) Uani 0.54(2) 1 d PD B 2
H5T1 H 0.0447 0.9092 0.4858 0.121 Uiso 0.54(2) 1 calc PR B 2
H5T2 H -0.0749 0.9076 0.5097 0.121 Uiso 0.54(2) 1 calc PR B 2
C6T C -0.0500(11) 0.7872(11) 0.4354(9) 0.075(6) Uani 0.54(2) 1 d PD B 2
H6T1 H -0.1079 0.7566 0.4484 0.091 Uiso 0.54(2) 1 calc PR B 2
H6T2 H -0.0860 0.7902 0.3876 0.091 Uiso 0.54(2) 1 calc PR B 2
N1 N 0.0951(3) 0.4206(2) 0.08851(18) 0.0152(6) Uani 1 1 d . . .
N2 N 0.1591(3) 0.4575(2) 0.24249(18) 0.0158(6) Uani 1 1 d . . .
N3 N -0.0107(3) 0.3286(2) 0.21670(18) 0.0155(6) Uani 1 1 d . . .
N4 N -0.0823(3) 0.30110(19) 0.06703(18) 0.0149(6) Uani 1 1 d . . .
N5 N 0.0495(3) 0.3498(2) -0.1604(2) 0.0217(7) Uani 1 1 d . . .
N6 N 0.0164(3) 0.0539(2) -0.2176(2) 0.0295(9) Uani 1 1 d . . .
Ni2 Ni 0.04107(4) 0.37670(3) 0.15395(3) 0.01386(10) Uani 1 1 d . . .
O1 O 0.0467(3) 0.1559(2) -0.25917(17) 0.0325(8) Uani 1 1 d . . .
O1S O 0.9073(3) -0.0358(2) -0.0679(2) 0.0383(8) Uani 1 1 d . . .
O2S O 0.0890(12) 0.8388(10) 0.5955(8) 0.066(4) Uani 0.46(2) 1 d PD B 1
O3S O 0.0381(9) 0.7059(9) 0.4385(8) 0.051(4) Uani 0.46(2) 1 d PD B 1
O2T O 0.0488(16) 0.8737(14) 0.5706(9) 0.112(8) Uani 0.54(2) 1 d PD B 2
O3T O 0.0464(10) 0.7414(11) 0.4237(6) 0.066(4) Uani 0.54(2) 1 d PD B 2
Pt1 Pt 0.016574(14) 0.236762(10) -0.147984(9) 0.01939(5) Uani 1 1 d . . .
C28T C 0.5283(10) 0.6466(8) 0.0616(4) 0.077(6) Uani 0.495(11) 1 d PD A 4
H28D H 0.5904 0.6312 0.0352 0.115 Uiso 0.495(11) 1 calc PR A 4
H28E H 0.4885 0.6859 0.0466 0.115 Uiso 0.495(11) 1 calc PR A 4
H28F H 0.4743 0.5952 0.0473 0.115 Uiso 0.495(11) 1 calc PR A 4
C29T C 0.6528(12) 0.6372(8) 0.1815(8) 0.071(5) Uani 0.495(11) 1 d PDU A 4
H29D H 0.6088 0.5802 0.1613 0.107 Uiso 0.495(11) 1 calc PR A 4
H29E H 0.6719 0.6635 0.2377 0.107 Uiso 0.495(11) 1 calc PR A 4
H29F H 0.7234 0.6332 0.1634 0.107 Uiso 0.495(11) 1 calc PR A 4
C30T C 0.6483(10) 0.7835(5) 0.1761(7) 0.049(4) Uani 0.495(11) 1 d PD A 4
H30D H 0.6773 0.8140 0.2318 0.073 Uiso 0.495(11) 1 calc PR A 4
H30E H 0.5965 0.8159 0.1589 0.073 Uiso 0.495(11) 1 calc PR A 4
H30F H 0.7125 0.7770 0.1514 0.073 Uiso 0.495(11) 1 calc PR A 4

loop_
_atom_site_aniso_label
_atom_site_aniso_U_11
_atom_site_aniso_U_22
_atom_site_aniso_U_33
_atom_site_aniso_U_23
_atom_site_aniso_U_13
_atom_site_aniso_U_12
C1 0.0140(18) 0.0173(18) 0.0203(19) 0.0100(16) 0.0081(14) 0.0056(15)
C2 0.019(2) 0.0180(19) 0.0187(19) 0.0082(16) 0.0087(15) 0.0020(15)
C3 0.0166(19) 0.0196(19) 0.026(2) 0.0123(17) 0.0074(16) 0.0047(16)
C4 0.0146(19) 0.0171(18) 0.023(2) 0.0095(16) 0.0094(15) 0.0046(15)
C5 0.018(2) 0.0133(17) 0.023(2) 0.0055(15) 0.0105(15) 0.0032(15)
C6 0.017(2) 0.0167(18) 0.0187(19) 0.0023(15) 0.0042(15) -0.0003(15)
C7 0.027(2) 0.0164(19) 0.023(2) 0.0025(17) 0.0036(17) -0.0061(17)
C8 0.023(2) 0.023(2) 0.0166(19) 0.0034(17) -0.0002(16) -0.0016(17)
C9 0.021(2) 0.0189(19) 0.0166(18) 0.0054(16) 0.0063(15) 0.0024(16)
C10 0.021(2) 0.0186(19) 0.0139(18) 0.0053(15) 0.0074(15) 0.0045(16)
C11 0.0184(19) 0.0150(18) 0.0165(18) 0.0059(15) 0.0077(15) 0.0060(15)
C12 0.024(2) 0.0198(19) 0.0177(19) 0.0102(16) 0.0066(16) 0.0031(16)
C13 0.022(2) 0.0174(19) 0.021(2) 0.0097(16) 0.0076(16) 0.0022(16)
C14 0.0172(19) 0.0119(17) 0.0196(19) 0.0045(15) 0.0082(15) 0.0049(15)
C15 0.0127(18) 0.0112(17) 0.0200(19) 0.0044(15) 0.0055(14) 0.0019(14)
C16 0.0176(19) 0.0122(17) 0.0196(19) 0.0062(15) 0.0070(15) 0.0051(15)
C17 0.0163(19) 0.0169(18) 0.0204(19) 0.0045(16) 0.0035(15) 0.0022(15)
C18 0.020(2) 0.0202(19) 0.0150(18) 0.0054(16) 0.0040(15) 0.0008(16)
C19 0.0173(19) 0.0148(17) 0.0154(18) 0.0052(15) 0.0025(14) 0.0023(15)
C20 0.0158(19) 0.0193(19) 0.0130(17) 0.0063(15) 0.0027(14) 0.0036(15)
C21 0.020(2) 0.0139(18) 0.023(2) 0.0077(16) 0.0061(16) 0.0005(15)
C22 0.026(2) 0.0117(17) 0.024(2) 0.0073(16) 0.0085(17) 0.0056(16)
C23 0.025(2) 0.024(2) 0.024(2) 0.0132(18) 0.0069(17) 0.0014(18)
C24 0.026(2) 0.020(2) 0.031(2) 0.0136(18) 0.0044(18) -0.0036(17)
C25 0.030(2) 0.0152(19) 0.0180(19) 0.0067(16) 0.0000(16) 0.0021(17)
C26 0.022(2) 0.019(2) 0.026(2) 0.0100(17) 0.0067(17) 0.0029(17)
C27 0.037(3) 0.027(2) 0.050(3) 0.021(2) 0.026(2) 0.006(2)
C28 0.061(8) 0.026(5) 0.104(11) 0.026(6) 0.069(8) 0.013(5)
C29 0.082(12) 0.044(7) 0.083(11) 0.041(8) 0.067(9) 0.030(7)
C30 0.031(6) 0.085(10) 0.069(9) 0.045(8) 0.022(6) 0.020(6)
C31 0.037(3) 0.0150(19) 0.022(2) 0.0051(17) 0.0089(18) 0.0035(18)
C32 0.042(3) 0.025(2) 0.043(3) -0.004(2) -0.013(2) 0.007(2)
C33 0.034(3) 0.023(2) 0.036(3) 0.004(2) -0.003(2) 0.007(2)
C34 0.167(8) 0.022(3) 0.051(4) 0.008(3) 0.065(5) 0.009(4)
C35 0.0153(19) 0.0208(19) 0.0153(18) 0.0065(16) 0.0036(14) 0.0003(15)
C36 0.023(2) 0.021(2) 0.0144(18) 0.0033(16) 0.0042(15) 0.0022(17)
C37 0.021(2) 0.022(2) 0.022(2) 0.0065(17) 0.0005(16) 0.0018(17)
C38 0.029(2) 0.024(2) 0.0165(19) 0.0097(17) 0.0006(16) 0.0040(18)
C39 0.024(2) 0.022(2) 0.0168(19) 0.0062(16) 0.0063(16) 0.0007(17)
C40 0.024(2) 0.0205(19) 0.0188(19) 0.0079(16) 0.0084(16) 0.0053(17)
C41 0.035(3) 0.028(2) 0.022(2) 0.0075(19) 0.0014(19) 0.013(2)
C42 0.061(4) 0.025(2) 0.033(3) 0.008(2) 0.007(2) 0.017(2)
C43 0.048(4) 0.058(4) 0.074(5) -0.004(3) -0.013(3) 0.026(3)
C44 0.176(9) 0.070(5) 0.090(6) 0.065(4) 0.095(6) 0.087(5)
C45 0.043(3) 0.025(2) 0.017(2) 0.0074(17) 0.0106(18) 0.008(2)
C46 0.051(3) 0.038(3) 0.013(2) 0.0042(19) 0.004(2) 0.015(2)
C47 0.064(4) 0.026(2) 0.028(3) 0.000(2) 0.009(2) -0.004(2)
C48 0.052(3) 0.028(2) 0.024(2) 0.0134(19) 0.018(2) 0.018(2)
C49 0.024(2) 0.0119(17) 0.0133(17) 0.0020(14) 0.0058(15) 0.0000(15)
C50 0.019(2) 0.0164(18) 0.0193(19) 0.0062(16) 0.0076(15) 0.0039(15)
C51 0.024(2) 0.0142(18) 0.0143(18) 0.0050(15) 0.0049(15) -0.0007(16)
C52 0.018(2) 0.0187(19) 0.0171(18) 0.0043(16) 0.0085(15) 0.0008(16)
C53 0.019(2) 0.0157(18) 0.0172(18) 0.0018(15) 0.0063(15) 0.0011(15)
C54 0.023(2) 0.0135(17) 0.0125(17) 0.0020(14) 0.0057(15) -0.0005(15)
C55 0.026(2) 0.0170(19) 0.021(2) 0.0082(16) 0.0072(16) -0.0002(16)
C56 0.039(3) 0.026(2) 0.029(2) 0.016(2) 0.005(2) -0.001(2)
C57 0.034(3) 0.022(2) 0.032(2) 0.0104(19) 0.013(2) -0.0037(19)
C58 0.043(3) 0.020(2) 0.034(2) 0.0122(19) 0.019(2) 0.007(2)
C59 0.016(2) 0.021(2) 0.022(2) 0.0057(17) 0.0048(15) 0.0052(16)
C60 0.027(2) 0.031(2) 0.032(2) 0.009(2) 0.0002(19) 0.010(2)
C61 0.039(3) 0.062(4) 0.036(3) 0.023(3) 0.021(2) 0.031(3)
C62 0.017(2) 0.026(2) 0.081(4) 0.022(3) 0.008(2) 0.0080(19)
C63 0.016(2) 0.025(2) 0.025(2) 0.0136(17) 0.0086(16) 0.0090(16)
C64 0.025(2) 0.026(2) 0.026(2) 0.0172(18) 0.0101(17) 0.0096(18)
C65 0.037(3) 0.033(2) 0.032(2) 0.024(2) 0.019(2) 0.018(2)
C66 0.025(2) 0.051(3) 0.029(2) 0.027(2) 0.0107(18) 0.010(2)
C67 0.023(2) 0.045(3) 0.018(2) 0.014(2) 0.0043(17) -0.002(2)
C68 0.035(3) 0.036(3) 0.021(2) -0.007(2) 0.0162(19) -0.003(2)
C69 0.029(2) 0.020(2) 0.0154(19) 0.0009(16) 0.0065(16) 0.0048(18)
C70 0.052(3) 0.027(3) 0.033(3) -0.001(2) 0.017(2) 0.007(2)
C1S 0.029(3) 0.032(3) 0.051(3) 0.014(2) 0.011(2) 0.008(2)
C2S 0.035(3) 0.026(2) 0.040(3) 0.016(2) 0.012(2) 0.006(2)
C3S 0.052(10) 0.089(14) 0.044(9) 0.030(10) 0.022(8) 0.004(9)
C4S 0.044(8) 0.062(12) 0.044(9) 0.000(9) 0.003(6) 0.019(9)
C5S 0.070(14) 0.085(16) 0.067(15) 0.011(12) 0.002(11) 0.025(12)
C6S 0.051(9) 0.057(9) 0.060(11) -0.004(8) 0.016(7) 0.015(7)
C3T 0.111(19) 0.12(2) 0.030(9) -0.005(11) -0.001(10) 0.004(15)
C4T 0.106(17) 0.066(12) 0.046(9) 0.015(8) 0.024(10) 0.002(11)
C5T 0.071(11) 0.087(14) 0.100(15) -0.006(12) 0.037(11) 0.004(10)
C6T 0.062(9) 0.094(12) 0.044(8) 0.004(8) 0.017(6) 0.013(8)
N1 0.0149(16) 0.0130(15) 0.0175(16) 0.0057(13) 0.0059(12) 0.0019(12)
N2 0.0178(16) 0.0127(15) 0.0154(15) 0.0039(12) 0.0065(12) 0.0011(13)
N3 0.0161(16) 0.0149(15) 0.0154(15) 0.0059(13) 0.0057(12) 0.0022(13)
N4 0.0151(16) 0.0119(14) 0.0165(15) 0.0053(12) 0.0041(12) 0.0001(12)
N5 0.0191(18) 0.0304(19) 0.0195(17) 0.0142(15) 0.0064(13) 0.0026(15)
N6 0.030(2) 0.0252(19) 0.0222(19) -0.0009(16) 0.0084(16) 0.0062(16)
Ni2 0.0145(2) 0.0128(2) 0.0134(2) 0.00467(18) 0.00458(18) 0.00064(18)
O1 0.0344(18) 0.0372(19) 0.0168(15) 0.0027(14) 0.0114(13) -0.0043(15)
O1S 0.0353(19) 0.0313(18) 0.045(2) 0.0146(16) 0.0063(16) 0.0102(15)
O2S 0.056(8) 0.070(8) 0.037(7) -0.006(6) 0.015(6) -0.012(6)
O3S 0.040(6) 0.058(8) 0.036(7) 0.005(5) 0.006(4) 0.006(5)
O2T 0.093(12) 0.146(17) 0.039(8) -0.015(9) 0.034(8) -0.019(11)
O3T 0.076(7) 0.075(9) 0.032(5) 0.014(5) 0.005(4) 0.009(6)
Pt1 0.01877(9) 0.02330(8) 0.01350(8) 0.00568(6) 0.00514(5) 0.00038(6)
C28T 0.098(12) 0.041(8) 0.072(10) -0.008(7) 0.071(9) -0.022(8)
C29T 0.070(5) 0.072(5) 0.076(5) 0.034(3) 0.023(3) 0.012(3)
C30T 0.032(7) 0.080(10) 0.068(9) 0.057(8) 0.030(6) 0.006(6)

loop_
_atom_type_symbol
_atom_type_description
_atom_type_scat_dispersion_real
_atom_type_scat_dispersion_imag
_atom_type_scat_source
C C 0.0033 0.0016 'International Tables Vol C Tables 4.2.6.8 and 6.1.1.4'
H H 0.0000 0.0000 'International Tables Vol C Tables 4.2.6.8 and 6.1.1.4'
N N 0.0061 0.0033 'International Tables Vol C Tables 4.2.6.8 and 6.1.1.4'
O O 0.0106 0.0060 'International Tables Vol C Tables 4.2.6.8 and 6.1.1.4'
Ni Ni 0.3393 1.1124 'International Tables Vol C Tables 4.2.6.8 and 6.1.1.4'
Pt Pt -1.7033 8.3905 'International Tables Vol C Tables 4.2.6.8 and 6.1.1.4'

loop_
_geom_angle_atom_site_label_1
_geom_angle_atom_site_label_2
_geom_angle_atom_site_label_3
_geom_angle
_geom_angle_site_symmetry_1
_geom_angle_site_symmetry_3
_geom_angle_publ_flag
N1 C1 C20 125.6(3) . . ?
N1 C1 C2 109.8(3) . . ?
C20 C1 C2 124.2(3) . . ?
C3 C2 C1 106.2(3) . . ?
C3 C2 C63 125.3(4) . . ?
C1 C2 C63 127.7(3) . . ?
C2 C3 C4 108.0(3) . . ?
C2 C3 H3 126.0 . . ?
C4 C3 H3 126.0 . . ?
N1 C4 C5 124.5(4) . . ?
N1 C4 C3 109.8(3) . . ?
C5 C4 C3 125.2(4) . . ?
C6 C5 C4 121.7(3) . . ?
C6 C5 C21 118.2(3) . . ?
C4 C5 C21 119.3(4) . . ?
N2 C6 C5 125.5(3) . . ?
N2 C6 C7 109.8(4) . . ?
C5 C6 C7 124.1(4) . . ?
C8 C7 C6 107.4(4) . . ?
C8 C7 H7 126.3 . . ?
C6 C7 H7 126.3 . . ?
C7 C8 C9 107.0(4) . . ?
C7 C8 H8 126.5 . . ?
C9 C8 H8 126.5 . . ?
N2 C9 C10 124.3(3) . . ?
N2 C9 C8 110.4(3) . . ?
C10 C9 C8 125.3(4) . . ?
C11 C10 C9 122.1(4) . . ?
C11 C10 C35 118.3(3) . . ?
C9 C10 C35 119.5(3) . . ?
N3 C11 C10 124.6(3) . . ?
N3 C11 C12 110.2(3) . . ?
C10 C11 C12 124.4(4) . . ?
C13 C12 C11 107.0(3) . . ?
C13 C12 H12 126.5 . . ?
C11 C12 H12 126.5 . . ?
C12 C13 C14 107.7(3) . . ?
C12 C13 H13 126.1 . . ?
C14 C13 H13 126.1 . . ?
C15 C14 N3 123.8(4) . . ?
C15 C14 C13 126.8(4) . . ?
N3 C14 C13 109.3(3) . . ?
C14 C15 C16 121.8(3) . . ?
C14 C15 C49 119.1(3) . . ?
C16 C15 C49 118.9(3) . . ?
N4 C16 C15 124.4(3) . . ?
N4 C16 C17 109.4(3) . . ?
C15 C16 C17 125.0(4) . . ?
C18 C17 C16 107.0(3) . . ?
C18 C17 H17 126.5 . . ?
C16 C17 H17 126.5 . . ?
C17 C18 C19 107.6(3) . . ?
C17 C18 H18 126.2 . . ?
C19 C18 H18 126.2 . . ?
N4 C19 C20 125.8(3) . . ?
N4 C19 C18 109.4(3) . . ?
C20 C19 C18 124.3(3) . . ?
C19 C20 C1 117.3(3) . . ?
C19 C20 Pt1 124.3(3) . . ?
C1 C20 Pt1 118.4(3) . . ?
C26 C21 C22 118.8(4) . . ?
C26 C21 C5 121.5(4) . . ?
C22 C21 C5 119.5(3) . . ?
C23 C22 C21 121.7(4) . . ?
C23 C22 H22 119.2 . . ?
C21 C22 H22 119.2 . . ?
C22 C23 C24 117.6(4) . . ?
C22 C23 C27 120.4(4) . . ?
C24 C23 C27 121.9(4) . . ?
C23 C24 C25 123.0(4) . . ?
C23 C24 H24 118.5 . . ?
C25 C24 H24 118.5 . . ?
C24 C25 C26 117.4(4) . . ?
C24 C25 C31 121.4(4) . . ?
C26 C25 C31 121.1(4) . . ?
C21 C26 C25 121.5(4) . . ?
C21 C26 H26 119.2 . . ?
C25 C26 H26 119.2 . . ?
C29T C27 C29 136.9(8) . . ?
C29T C27 C23 107.1(7) . . ?
C29 C27 C23 111.5(6) . . ?
C29T C27 C28 65.4(6) . . ?
C29 C27 C28 113.4(6) . . ?
C23 C27 C28 113.3(5) . . ?
C29T C27 C30T 113.9(6) . . ?
C29 C27 C30T 33.9(5) . . ?
C23 C27 C30T 109.8(5) . . ?
C28 C27 C30T 134.7(6) . . ?
C29T C27 C28T 113.1(6) . . ?
C29 C27 C28T 74.6(6) . . ?
C23 C27 C28T 105.0(5) . . ?
C28 C27 C28T 48.1(6) . . ?
C30T C27 C28T 107.6(5) . . ?
C29T C27 C30 42.4(6) . . ?
C29 C27 C30 108.5(6) . . ?
C23 C27 C30 103.7(5) . . ?
C28 C27 C30 105.6(5) . . ?
C30T C27 C30 76.4(6) . . ?
C28T C27 C30 147.4(7) . . ?
C27 C28 H28A 109.5 . . ?
C27 C28 H28B 109.5 . . ?
C27 C28 H28C 109.5 . . ?
C27 C29 H29A 109.5 . . ?
C27 C29 H29B 109.5 . . ?
C27 C29 H29C 109.5 . . ?
C27 C30 H30A 109.5 . . ?
C27 C30 H30B 109.5 . . ?
C27 C30 H30C 109.5 . . ?
C34 C31 C33 109.4(5) . . ?
C34 C31 C32 108.6(5) . . ?
C33 C31 C32 108.7(4) . . ?
C34 C31 C25 111.1(4) . . ?
C33 C31 C25 108.0(3) . . ?
C32 C31 C25 111.0(4) . . ?
C31 C32 H32A 109.5 . . ?
C31 C32 H32B 109.5 . . ?
H32A C32 H32B 109.5 . . ?
C31 C32 H32C 109.5 . . ?
H32A C32 H32C 109.5 . . ?
H32B C32 H32C 109.5 . . ?
C31 C33 H33A 109.5 . . ?
C31 C33 H33B 109.5 . . ?
H33A C33 H33B 109.5 . . ?
C31 C33 H33C 109.5 . . ?
H33A C33 H33C 109.5 . . ?
H33B C33 H33C 109.5 . . ?
C31 C34 H34A 109.5 . . ?
C31 C34 H34B 109.5 . . ?
H34A C34 H34B 109.5 . . ?
C31 C34 H34C 109.5 . . ?
H34A C34 H34C 109.5 . . ?
H34B C34 H34C 109.5 . . ?
C36 C35 C40 120.1(4) . . ?
C36 C35 C10 118.6(3) . . ?
C40 C35 C10 121.3(4) . . ?
C35 C36 C37 121.2(4) . . ?
C35 C36 H36 119.4 . . ?
C37 C36 H36 119.4 . . ?
C36 C37 C38 117.5(4) . . ?
C36 C37 C41 121.5(4) . . ?
C38 C37 C41 121.0(4) . . ?
C39 C38 C37 123.0(4) . . ?
C39 C38 H38 118.5 . . ?
C37 C38 H38 118.5 . . ?
C38 C39 C40 117.9(4) . . ?
C38 C39 C45 123.7(4) . . ?
C40 C39 C45 118.3(4) . . ?
C35 C40 C39 120.2(4) . . ?
C35 C40 H40 119.9 . . ?
C39 C40 H40 119.9 . . ?
C44 C41 C42 109.2(5) . . ?
C44 C41 C37 108.9(4) . . ?
C42 C41 C37 113.0(4) . . ?
C44 C41 C43 111.4(6) . . ?
C42 C41 C43 105.9(5) . . ?
C37 C41 C43 108.5(4) . . ?
C41 C42 H42A 109.5 . . ?
C41 C42 H42B 109.5 . . ?
H42A C42 H42B 109.5 . . ?
C41 C42 H42C 109.5 . . ?
H42A C42 H42C 109.5 . . ?
H42B C42 H42C 109.5 . . ?
C41 C43 H43A 109.5 . . ?
C41 C43 H43B 109.5 . . ?
H43A C43 H43B 109.5 . . ?
C41 C43 H43C 109.5 . . ?
H43A C43 H43C 109.5 . . ?
H43B C43 H43C 109.5 . . ?
C41 C44 H44A 109.5 . . ?
C41 C44 H44B 109.5 . . ?
H44A C44 H44B 109.5 . . ?
C41 C44 H44C 109.5 . . ?
H44A C44 H44C 109.5 . . ?
H44B C44 H44C 109.5 . . ?
C46 C45 C48 108.3(4) . . ?
C46 C45 C39 111.8(4) . . ?
C48 C45 C39 109.3(4) . . ?
C46 C45 C47 109.0(4) . . ?
C48 C45 C47 109.4(4) . . ?
C39 C45 C47 109.0(4) . . ?
C45 C46 H46A 109.5 . . ?
C45 C46 H46B 109.5 . . ?
H46A C46 H46B 109.5 . . ?
C45 C46 H46C 109.5 . . ?
H46A C46 H46C 109.5 . . ?
H46B C46 H46C 109.5 . . ?
C45 C47 H47A 109.5 . . ?
C45 C47 H47B 109.5 . . ?
H47A C47 H47B 109.5 . . ?
C45 C47 H47C 109.5 . . ?
H47A C47 H47C 109.5 . . ?
H47B C47 H47C 109.5 . . ?
C45 C48 H48A 109.5 . . ?
C45 C48 H48B 109.5 . . ?
H48A C48 H48B 109.5 . . ?
C45 C48 H48C 109.5 . . ?
H48A C48 H48C 109.5 . . ?
H48B C48 H48C 109.5 . . ?
C54 C49 C50 119.6(4) . . ?
C54 C49 C15 120.1(3) . . ?
C50 C49 C15 120.3(4) . . ?
C49 C50 C51 121.0(4) . . ?
C49 C50 H50 119.5 . . ?
C51 C50 H50 119.5 . . ?
C52 C51 C50 117.5(4) . . ?
C52 C51 C55 123.6(4) . . ?
C50 C51 C55 118.9(4) . . ?
C51 C52 C53 123.0(4) . . ?
C51 C52 H52 118.5 . . ?
C53 C52 H52 118.5 . . ?
C54 C53 C52 117.7(4) . . ?
C54 C53 C59 122.6(4) . . ?
C52 C53 C59 119.7(4) . . ?
C49 C54 C53 121.2(4) . . ?
C49 C54 H54 119.4 . . ?
C53 C54 H54 119.4 . . ?
C51 C55 C57 112.6(4) . . ?
C51 C55 C56 109.6(3) . . ?
C57 C55 C56 107.4(4) . . ?
C51 C55 C58 109.0(3) . . ?
C57 C55 C58 108.0(3) . . ?
C56 C55 C58 110.3(4) . . ?
C55 C56 H56A 109.5 . . ?
C55 C56 H56B 109.5 . . ?
H56A C56 H56B 109.5 . . ?
C55 C56 H56C 109.5 . . ?
H56A C56 H56C 109.5 . . ?
H56B C56 H56C 109.5 . . ?
C55 C57 H57A 109.5 . . ?
C55 C57 H57B 109.5 . . ?
H57A C57 H57B 109.5 . . ?
C55 C57 H57C 109.5 . . ?
H57A C57 H57C 109.5 . . ?
H57B C57 H57C 109.5 . . ?
C55 C58 H58A 109.5 . . ?
C55 C58 H58B 109.5 . . ?
H58A C58 H58B 109.5 . . ?
C55 C58 H58C 109.5 . . ?
H58A C58 H58C 109.5 . . ?
H58B C58 H58C 109.5 . . ?
C62 C59 C60 108.8(4) . . ?
C62 C59 C61 108.4(4) . . ?
C60 C59 C61 108.4(4) . . ?
C62 C59 C53 112.8(3) . . ?
C60 C59 C53 109.5(3) . . ?
C61 C59 C53 108.9(4) . . ?
C59 C60 H60A 109.5 . . ?
C59 C60 H60B 109.5 . . ?
H60A C60 H60B 109.5 . . ?
C59 C60 H60C 109.5 . . ?
H60A C60 H60C 109.5 . . ?
H60B C60 H60C 109.5 . . ?
C59 C61 H61A 109.5 . . ?
C59 C61 H61B 109.5 . . ?
H61A C61 H61B 109.5 . . ?
C59 C61 H61C 109.5 . . ?
H61A C61 H61C 109.5 . . ?
H61B C61 H61C 109.5 . . ?
C59 C62 H62A 109.5 . . ?
C59 C62 H62B 109.5 . . ?
H62A C62 H62B 109.5 . . ?
C59 C62 H62C 109.5 . . ?
H62A C62 H62C 109.5 . . ?
H62B C62 H62C 109.5 . . ?
N5 C63 C64 120.1(4) . . ?
N5 C63 C2 119.9(4) . . ?
C64 C63 C2 119.9(4) . . ?
C65 C64 C63 120.2(4) . . ?
C65 C64 H64 119.9 . . ?
C63 C64 H64 119.9 . . ?
C64 C65 C66 119.1(4) . . ?
C64 C65 H65 120.4 . . ?
C66 C65 H65 120.4 . . ?
C67 C66 C65 118.4(4) . . ?
C67 C66 H66 120.8 . . ?
C65 C66 H66 120.8 . . ?
N5 C67 C66 123.6(4) . . ?
N5 C67 H67 118.2 . . ?
C66 C67 H67 118.2 . . ?
O1 C68 N6 123.9(4) . . ?
O1 C68 H68 118.1 . . ?
N6 C68 H68 118.1 . . ?
N6 C69 Pt1 107.9(3) . . ?
N6 C69 H69A 110.1 . . ?
Pt1 C69 H69A 110.1 . . ?
N6 C69 H69B 110.1 . . ?
Pt1 C69 H69B 110.1 . . ?
H69A C69 H69B 108.4 . . ?
N6 C70 H70A 109.5 . . ?
N6 C70 H70B 109.5 . . ?
H70A C70 H70B 109.5 . . ?
N6 C70 H70C 109.5 . . ?
H70A C70 H70C 109.5 . . ?
H70B C70 H70C 109.5 . . ?
O1S C1S C2S 111.2(4) . . ?
O1S C1S H1S1 109.4 . . ?
C2S C1S H1S1 109.4 . . ?
O1S C1S H1S2 109.4 . . ?
C2S C1S H1S2 109.4 . . ?
H1S1 C1S H1S2 108.0 . . ?
O1S C2S C1S 111.3(4) 2_755 . ?
O1S C2S H2S1 109.4 2_755 . ?
C1S C2S H2S1 109.4 . . ?
O1S C2S H2S2 109.4 2_755 . ?
C1S C2S H2S2 109.4 . . ?
H2S1 C2S H2S2 108.0 . . ?
O2S C3S C4S 112.1(14) . . ?
O2S C3S H3S1 109.2 . . ?
C4S C3S H3S1 109.2 . . ?
O2S C3S H3S2 109.2 . . ?
C4S C3S H3S2 109.2 . . ?
H3S1 C3S H3S2 107.9 . . ?
O3S C4S C3S 109.8(14) . . ?
O3S C4S H4S1 109.7 . . ?
C3S C4S H4S1 109.7 . . ?
O3S C4S H4S2 109.7 . . ?
C3S C4S H4S2 109.7 . . ?
H4S1 C4S H4S2 108.2 . . ?
O2S C5S C6S 111.0(13) . . ?
O2S C5S H5S1 109.4 . . ?
C6S C5S H5S1 109.4 . . ?
O2S C5S H5S2 109.4 . . ?
C6S C5S H5S2 109.4 . . ?
H5S1 C5S H5S2 108.0 . . ?
O3S C6S C5S 111.3(14) . . ?
O3S C6S H6S1 109.4 . . ?
C5S C6S H6S1 109.4 . . ?
O3S C6S H6S2 109.4 . . ?
C5S C6S H6S2 109.4 . . ?
H6S1 C6S H6S2 108.0 . . ?
O2T C3T C4T 109.6(15) . . ?
O2T C3T H3T1 109.8 . . ?
C4T C3T H3T1 109.8 . . ?
O2T C3T H3T2 109.8 . . ?
C4T C3T H3T2 109.8 . . ?
H3T1 C3T H3T2 108.2 . . ?
O3T C4T C3T 109.7(13) . . ?
O3T C4T H4T1 109.7 . . ?
C3T C4T H4T1 109.7 . . ?
O3T C4T H4T2 109.7 . . ?
C3T C4T H4T2 109.7 . . ?
H4T1 C4T H4T2 108.2 . . ?
O2T C5T C6T 110.2(13) . . ?
O2T C5T H5T1 109.6 . . ?
C6T C5T H5T1 109.6 . . ?
O2T C5T H5T2 109.6 . . ?
C6T C5T H5T2 109.6 . . ?
H5T1 C5T H5T2 108.1 . . ?
O3T C6T C5T 109.7(12) . . ?
O3T C6T H6T1 109.7 . . ?
C5T C6T H6T1 109.7 . . ?
O3T C6T H6T2 109.7 . . ?
C5T C6T H6T2 109.7 . . ?
H6T1 C6T H6T2 108.2 . . ?
C1 N1 C4 106.0(3) . . ?
C1 N1 Ni2 127.2(2) . . ?
C4 N1 Ni2 126.7(3) . . ?
C9 N2 C6 105.4(3) . . ?
C9 N2 Ni2 127.4(3) . . ?
C6 N2 Ni2 127.0(3) . . ?
C11 N3 C14 105.5(3) . . ?
C11 N3 Ni2 126.7(3) . . ?
C14 N3 Ni2 127.7(3) . . ?
C19 N4 C16 106.2(3) . . ?
C19 N4 Ni2 127.6(3) . . ?
C16 N4 Ni2 126.1(3) . . ?
C67 N5 C63 118.3(4) . . ?
C67 N5 Pt1 118.0(3) . . ?
C63 N5 Pt1 123.3(3) . . ?
C68 N6 C70 123.3(4) . . ?
C68 N6 C69 117.4(4) . . ?
C70 N6 C69 119.2(4) . . ?
N3 Ni2 N4 89.98(13) . . ?
N3 Ni2 N1 177.67(14) . . ?
N4 Ni2 N1 89.20(13) . . ?
N3 Ni2 N2 90.26(13) . . ?
N4 Ni2 N2 176.67(14) . . ?
N1 Ni2 N2 90.70(13) . . ?
C68 O1 Pt1 109.6(3) . . ?
C1S O1S C2S 109.7(4) . 2_755 ?
C3S O2S C5S 108.3(15) . . ?
C6S O3S C4S 108.5(13) . . ?
C3T O2T C5T 111.5(14) . . ?
C6T O3T C4T 110.5(14) . . ?
C20 Pt1 C69 93.23(16) . . ?
C20 Pt1 N5 92.11(15) . . ?
C69 Pt1 N5 173.16(16) . . ?
C20 Pt1 O1 173.73(15) . . ?
C69 Pt1 O1 81.26(15) . . ?
N5 Pt1 O1 93.17(13) . . ?
C27 C28T H28D 109.5 . . ?
C27 C28T H28E 109.5 . . ?
C27 C28T H28F 109.5 . . ?
C27 C29T H29D 109.5 . . ?
C27 C29T H29E 109.5 . . ?
C27 C29T H29F 109.5 . . ?
C27 C30T H30D 109.5 . . ?
C27 C30T H30E 109.5 . . ?
C27 C30T H30F 109.5 . . ?

loop_
_geom_bond_atom_site_label_1
_geom_bond_atom_site_label_2
_geom_bond_distance
_geom_bond_site_symmetry_2
_geom_bond_publ_flag
C1 N1 1.381(5) . ?
C1 C20 1.407(5) . ?
C1 C2 1.444(5) . ?
C2 C3 1.366(5) . ?
C2 C63 1.463(5) . ?
C3 C4 1.418(5) . ?
C3 H3 0.9300 . ?
C4 N1 1.384(5) . ?
C4 C5 1.399(5) . ?
C5 C6 1.382(6) . ?
C5 C21 1.498(5) . ?
C6 N2 1.380(5) . ?
C6 C7 1.444(5) . ?
C7 C8 1.337(6) . ?
C7 H7 0.9300 . ?
C8 C9 1.441(5) . ?
C8 H8 0.9300 . ?
C9 N2 1.373(5) . ?
C9 C10 1.390(5) . ?
C10 C11 1.385(5) . ?
C10 C35 1.504(5) . ?
C11 N3 1.383(5) . ?
C11 C12 1.431(5) . ?
C12 C13 1.352(5) . ?
C12 H12 0.9300 . ?
C13 C14 1.436(5) . ?
C13 H13 0.9300 . ?
C14 C15 1.386(5) . ?
C14 N3 1.394(5) . ?
C15 C16 1.394(5) . ?
C15 C49 1.503(5) . ?
C16 N4 1.385(5) . ?
C16 C17 1.434(5) . ?
C17 C18 1.352(6) . ?
C17 H17 0.9300 . ?
C18 C19 1.434(5) . ?
C18 H18 0.9300 . ?
C19 N4 1.376(5) . ?
C19 C20 1.397(5) . ?
C20 Pt1 1.960(4) . ?
C21 C26 1.385(6) . ?
C21 C22 1.393(6) . ?
C22 C23 1.384(5) . ?
C22 H22 0.9300 . ?
C23 C24 1.389(6) . ?
C23 C27 1.545(6) . ?
C24 C25 1.389(6) . ?
C24 H24 0.9300 . ?
C25 C26 1.392(5) . ?
C25 C31 1.539(6) . ?
C26 H26 0.9300 . ?
C27 C29T 1.510(8) . ?
C27 C29 1.521(7) . ?
C27 C28 1.555(7) . ?
C27 C30T 1.558(7) . ?
C27 C28T 1.592(7) . ?
C27 C30 1.623(7) . ?
C28 H28A 0.9600 . ?
C28 H28B 0.9600 . ?
C28 H28C 0.9600 . ?
C29 H29A 0.9600 . ?
C29 H29B 0.9600 . ?
C29 H29C 0.9600 . ?
C30 H30A 0.9600 . ?
C30 H30B 0.9600 . ?
C30 H30C 0.9600 . ?
C31 C34 1.525(7) . ?
C31 C33 1.528(6) . ?
C31 C32 1.533(6) . ?
C32 H32A 0.9600 . ?
C32 H32B 0.9600 . ?
C32 H32C 0.9600 . ?
C33 H33A 0.9600 . ?
C33 H33B 0.9600 . ?
C33 H33C 0.9600 . ?
C34 H34A 0.9600 . ?
C34 H34B 0.9600 . ?
C34 H34C 0.9600 . ?
C35 C36 1.386(6) . ?
C35 C40 1.393(5) . ?
C36 C37 1.394(5) . ?
C36 H36 0.9300 . ?
C37 C38 1.397(6) . ?
C37 C41 1.533(6) . ?
C38 C39 1.383(6) . ?
C38 H38 0.9300 . ?
C39 C40 1.412(6) . ?
C39 C45 1.535(6) . ?
C40 H40 0.9300 . ?
C41 C44 1.502(8) . ?
C41 C42 1.509(6) . ?
C41 C43 1.540(8) . ?
C42 H42A 0.9600 . ?
C42 H42B 0.9600 . ?
C42 H42C 0.9600 . ?
C43 H43A 0.9600 . ?
C43 H43B 0.9600 . ?
C43 H43C 0.9600 . ?
C44 H44A 0.9600 . ?
C44 H44B 0.9600 . ?
C44 H44C 0.9600 . ?
C45 C46 1.524(6) . ?
C45 C48 1.528(7) . ?
C45 C47 1.538(7) . ?
C46 H46A 0.9600 . ?
C46 H46B 0.9600 . ?
C46 H46C 0.9600 . ?
C47 H47A 0.9600 . ?
C47 H47B 0.9600 . ?
C47 H47C 0.9600 . ?
C48 H48A 0.9600 . ?
C48 H48B 0.9600 . ?
C48 H48C 0.9600 . ?
C49 C54 1.385(6) . ?
C49 C50 1.398(5) . ?
C50 C51 1.403(5) . ?
C50 H50 0.9300 . ?
C51 C52 1.389(6) . ?
C51 C55 1.525(5) . ?
C52 C53 1.398(6) . ?
C52 H52 0.9300 . ?
C53 C54 1.396(6) . ?
C53 C59 1.539(6) . ?
C54 H54 0.9300 . ?
C55 C57 1.531(6) . ?
C55 C56 1.537(6) . ?
C55 C58 1.538(6) . ?
C56 H56A 0.9600 . ?
C56 H56B 0.9600 . ?
C56 H56C 0.9600 . ?
C57 H57A 0.9600 . ?
C57 H57B 0.9600 . ?
C57 H57C 0.9600 . ?
C58 H58A 0.9600 . ?
C58 H58B 0.9600 . ?
C58 H58C 0.9600 . ?
C59 C62 1.508(6) . ?
C59 C60 1.523(6) . ?
C59 C61 1.528(6) . ?
C60 H60A 0.9600 . ?
C60 H60B 0.9600 . ?
C60 H60C 0.9600 . ?
C61 H61A 0.9600 . ?
C61 H61B 0.9600 . ?
C61 H61C 0.9600 . ?
C62 H62A 0.9600 . ?
C62 H62B 0.9600 . ?
C62 H62C 0.9600 . ?
C63 N5 1.365(5) . ?
C63 C64 1.393(6) . ?
C64 C65 1.381(6) . ?
C64 H64 0.9300 . ?
C65 C66 1.384(7) . ?
C65 H65 0.9300 . ?
C66 C67 1.366(6) . ?
C66 H66 0.9300 . ?
C67 N5 1.352(5) . ?
C67 H67 0.9300 . ?
C68 O1 1.260(6) . ?
C68 N6 1.300(6) . ?
C68 H68 0.9300 . ?
C69 N6 1.489(5) . ?
C69 Pt1 2.019(4) . ?
C69 H69A 0.9700 . ?
C69 H69B 0.9700 . ?
C70 N6 1.458(6) . ?
C70 H70A 0.9600 . ?
C70 H70B 0.9600 . ?
C70 H70C 0.9600 . ?
C1S O1S 1.426(6) . ?
C1S C2S 1.492(6) . ?
C1S H1S1 0.9700 . ?
C1S H1S2 0.9700 . ?
C2S O1S 1.428(6) 2_755 ?
C2S H2S1 0.9700 . ?
C2S H2S2 0.9700 . ?
C3S O2S 1.428(10) . ?
C3S C4S 1.502(10) . ?
C3S H3S1 0.9700 . ?
C3S H3S2 0.9700 . ?
C4S O3S 1.430(9) . ?
C4S H4S1 0.9700 . ?
C4S H4S2 0.9700 . ?
C5S O2S 1.431(10) . ?
C5S C6S 1.497(10) . ?
C5S H5S1 0.9700 . ?
C5S H5S2 0.9700 . ?
C6S O3S 1.428(9) . ?
C6S H6S1 0.9700 . ?
C6S H6S2 0.9700 . ?
C3T O2T 1.429(10) . ?
C3T C4T 1.501(10) . ?
C3T H3T1 0.9700 . ?
C3T H3T2 0.9700 . ?
C4T O3T 1.431(9) . ?
C4T H4T1 0.9700 . ?
C4T H4T2 0.9700 . ?
C5T O2T 1.433(10) . ?
C5T C6T 1.501(9) . ?
C5T H5T1 0.9700 . ?
C5T H5T2 0.9700 . ?
C6T O3T 1.426(9) . ?
C6T H6T1 0.9700 . ?
C6T H6T2 0.9700 . ?
N1 Ni2 1.913(3) . ?
N2 Ni2 1.913(3) . ?
N3 Ni2 1.904(3) . ?
N4 Ni2 1.908(3) . ?
N5 Pt1 2.084(4) . ?
O1 Pt1 2.129(3) . ?
O1S C2S 1.428(6) 2_755 ?
C28T H28D 0.9600 . ?
C28T H28E 0.9600 . ?
C28T H28F 0.9600 . ?
C29T H29D 0.9600 . ?
C29T H29E 0.9600 . ?
C29T H29F 0.9600 . ?
C30T H30D 0.9600 . ?
C30T H30E 0.9600 . ?
C30T H30F 0.9600 . ?
